data_7704352
loop_
_publ_author_name
'Normand, Adrien T.'
'Malacea-Kabbara, Raluca'
'Lapenta, Rosita'
'Dajnak, Aymeric'
'Richard, Philippe'
'Cattey, H\'el\`ene'
'Bolley, Ana\"elle'
'Grassi, Alfonso'
'Milione, Stefano'
'Auffrant, Audrey'
'Dagorne, Samuel'
'Le Gendre, Pierre'

_publ_section_title
;
 Phosphasalen group IV metal complexes: synthesis, characterization and
 ring opening polymerization of lactide.
;
_journal_issue 21
_journal_name_full 'Dalton transactions (Cambridge, England : 2003)'
_journal_page_first 6989
_journal_page_last 7004
_journal_paper_doi 10.1039/d0dt00972e
_journal_volume 49
_journal_year 2020
_chemical_formula_moiety 'C60 H78 N2 O4 P2 Zr, 3(C H2 Cl2)'
_chemical_formula_sum 'C63 H84 Cl6 N2 O4 P2 Zr'
_chemical_formula_weight 1299.18
_space_group_crystal_system triclinic
_space_group_IT_number 2
_space_group_name_Hall '-P 1'
_space_group_name_H-M_alt 'P -1'
_atom_sites_solution_hydrogens geom
_atom_sites_solution_primary dual
_audit_creation_date 2019-11-05
_audit_creation_method
;
Olex2 1.2
(compiled 2018.05.29 svn.r3508 for OlexSys, GUI svn.r5506)
;
_audit_update_record
;
2020-01-16 deposited with the CCDC.	2020-05-11 downloaded from the CCDC.
;
_cell_angle_alpha 97.5780(16)
_cell_angle_beta 94.7670(15)
_cell_angle_gamma 106.9900(15)
_cell_formula_units_Z 2
_cell_length_a 13.3263(4)
_cell_length_b 15.6278(5)
_cell_length_c 16.7838(6)
_cell_measurement_reflns_used 9949
_cell_measurement_temperature 115
_cell_measurement_theta_max 27.509
_cell_measurement_theta_min 2.428
_cell_volume 3286.27(19)
_computing_cell_refinement 'SAINT v8.37A (Bruker, 2015)'
_computing_data_reduction 'SAINT v8.37A (Bruker, 2015)'
_computing_molecular_graphics 'Olex2 (Dolomanov et al., 2009)'
_computing_publication_material 'Olex2 (Dolomanov et al., 2009)'
_computing_structure_refinement 'XL (Sheldrick, 2008)'
_computing_structure_solution 'ShelXT (Sheldrick, 2015)'
_diffrn_ambient_temperature 115
_diffrn_detector 'CCD Plate'
_diffrn_detector_area_resol_mean '512 x 512'
_diffrn_detector_type APEX2
_diffrn_measured_fraction_theta_full 0.997
_diffrn_measured_fraction_theta_max 0.988
_diffrn_measurement_device '\k-geometry diffractometer'
_diffrn_measurement_device_type 'Nonius Kappa Apex II'
_diffrn_measurement_method '\f and \w scans''
_diffrn_radiation_collimation '0.6 mm'
_diffrn_radiation_monochromator graphite
_diffrn_radiation_probe x-ray
_diffrn_radiation_type MoK\a
_diffrn_radiation_wavelength 0.71073
_diffrn_reflns_av_R_equivalents 0.0393
_diffrn_reflns_av_unetI/netI 0.0310
_diffrn_reflns_Laue_measured_fraction_full 0.997
_diffrn_reflns_Laue_measured_fraction_max 0.988
_diffrn_reflns_limit_h_max 17
_diffrn_reflns_limit_h_min -17
_diffrn_reflns_limit_k_max 20
_diffrn_reflns_limit_k_min -20
_diffrn_reflns_limit_l_max 21
_diffrn_reflns_limit_l_min -21
_diffrn_reflns_number 93582
_diffrn_reflns_point_group_measured_fraction_full 0.997
_diffrn_reflns_point_group_measured_fraction_max 0.988
_diffrn_reflns_theta_full 25.242
_diffrn_reflns_theta_max 27.601
_diffrn_reflns_theta_min 2.624
_diffrn_source 'X-ray tube'
_diffrn_source_target Mo
_diffrn_source_type 'Siemens KFF Mo 2K-180'
_diffrn_standards_number 0
_exptl_absorpt_coefficient_mu 0.505
_exptl_absorpt_correction_T_max 0.7456
_exptl_absorpt_correction_T_min 0.6933
_exptl_absorpt_correction_type multi-scan
_exptl_absorpt_process_details
'SADABS-2016/2 (Bruker,2016/2) was used for absorption correction. wR2(int) was 0.0528 before and 0.0460 after correction. The Ratio of minimum to maximum transmission is 0.9299. The \l/2 correction factor is Not present.'
_exptl_crystal_colour colourless
_exptl_crystal_colour_primary colourless
_exptl_crystal_density_diffrn 1.313
_exptl_crystal_description prism
_exptl_crystal_F_000 1360
_exptl_crystal_size_max 0.47
_exptl_crystal_size_mid 0.35
_exptl_crystal_size_min 0.3
_refine_diff_density_max 1.855
_refine_diff_density_min -1.275
_refine_diff_density_rms 0.085
_refine_ls_extinction_method none
_refine_ls_goodness_of_fit_ref 1.045
_refine_ls_hydrogen_treatment constr
_refine_ls_matrix_type full
_refine_ls_number_parameters 741
_refine_ls_number_reflns 15091
_refine_ls_number_restraints 54
_refine_ls_restrained_S_all 1.044
_refine_ls_R_factor_all 0.0637
_refine_ls_R_factor_gt 0.0452
_refine_ls_shift/su_max 0.001
_refine_ls_shift/su_mean 0.000
_refine_ls_structure_factor_coef Fsqd
_refine_ls_weighting_details 'w=1/[\s^2^(Fo^2^)+(0.0497P)^2^+6.5878P] where P=(Fo^2^+2Fc^2^)/3'
_refine_ls_weighting_scheme calc
_refine_ls_wR_factor_gt 0.1075
_refine_ls_wR_factor_ref 0.1208
_reflns_Friedel_coverage 0.000
_reflns_number_gt 12199
_reflns_number_total 15091
_reflns_threshold_expression 'I > 2\s(I)'
_cod_data_source_file d0dt00972e2.cif
_cod_data_source_block 3a
_cod_depositor_comments 'Adding full bibliography for 7704346--7704354.cif.'
_cod_database_code 7704352
_shelx_shelxl_version_number 2018/1
_shelx_space_group_comment
;
The symmetry employed for this shelxl refinement is uniquely defined
by the following loop, which should always be used as a source of
symmetry information in preference to the above space-group names.
They are only intended as comments.
;
_shelx_estimated_absorpt_t_max 0.863
_shelx_estimated_absorpt_t_min 0.797
_olex2_refinement_description
;
1. Fixed Uiso
 At 1.2 times of:
  All C(H) groups, All C(H,H) groups
 At 1.5 times of:
  All C(H,H,H) groups
2. Uiso/Uaniso restraints and constraints
Uanis(C13) = Uanis(C13B)
3. Rigid body (RIGU) restrains
 C13B, C14B, C15B, C16B
 with sigma for 1-2 distances of 0.004 and sigma for 1-3 distances of 0.004
 C13, C14, C15, C16
 with sigma for 1-2 distances of 0.004 and sigma for 1-3 distances of 0.004
 C40, C41, C42, C39
 with sigma for 1-2 distances of 0.004 and sigma for 1-3 distances of 0.004
4. Others
 Sof(C13B)=Sof(C14B)=Sof(H14D)=Sof(H14E)=Sof(H14F)=Sof(C15B)=Sof(H15D)=
 Sof(H15E)=Sof(H15F)=Sof(C16B)=Sof(H16D)=Sof(H16E)=Sof(H16F)=1-FVAR(1)
 Sof(C13)=Sof(C14)=Sof(H14A)=Sof(H14B)=Sof(H14C)=Sof(C15)=Sof(H15A)=Sof(H15B)=
 Sof(H15C)=Sof(C16)=Sof(H16A)=Sof(H16B)=Sof(H16C)=FVAR(1)
5.a Free rotating group:
 C13(C14,C15,C16), C13B(C14B,C15B,C16B)
5.b Ternary CH refined with riding coordinates:
 C55(H55), C58(H58)
5.c Secondary CH2 refined with riding coordinates:
 C1(H1A,H1B), C2(H2A,H2B), C61(H61A,H61B), C62(H62A,H62B), C63(H63A,H63B)
5.d Aromatic/amide H refined with riding coordinates:
 C5(H5), C7(H7), C18(H18), C19(H19), C20(H20), C21(H21), C22(H22), C24(H24),
 C25(H25), C26(H26), C27(H27), C28(H28), C32(H32), C34(H34), C44(H44), C45(H45),
  C46(H46), C47(H47), C48(H48), C50(H50), C51(H51), C52(H52), C53(H53), C54(H54)
5.e Idealised Me refined as rotating group:
 C10(H10A,H10B,H10C), C11(H11A,H11B,H11C), C12(H12A,H12B,H12C), C14(H14A,H14B,
 H14C), C15(H15A,H15B,H15C), C16(H16A,H16B,H16C), C14B(H14D,H14E,H14F),
 C15B(H15D,H15E,H15F), C16B(H16D,H16E,H16F), C36(H36A,H36B,H36C), C37(H37A,H37B,
 H37C), C38(H38A,H38B,H38C), C40(H40A,H40B,H40C), C41(H41A,H41B,H41C), C42(H42A,
 H42B,H42C), C56(H56A,H56B,H56C), C57(H57A,H57B,H57C), C59(H59A,H59B,H59C),
 C60(H60A,H60B,H60C)
;
_olex2_diffrn_ambient_temperature_device 'Oxford Cryosystems'
_olex2_exptl_crystal_mounting_method 'The crystal was mounted on a mylar loop with oil'
_olex2_submission_special_instructions 'No special instructions were received'

loop_
_space_group_symop_operation_xyz
'x, y, z'
'-x, -y, -z'

loop_
_atom_site_label
_atom_site_type_symbol
_atom_site_fract_x
_atom_site_fract_y
_atom_site_fract_z
_atom_site_U_iso_or_equiv
_atom_site_adp_type
_atom_site_occupancy
_atom_site_site_symmetry_order
_atom_site_calc_flag
_atom_site_refinement_flags_posn
_atom_site_refinement_flags_adp
_atom_site_refinement_flags_occupancy
_atom_site_disorder_assembly
_atom_site_disorder_group
C1 C 0.83056(18) 0.35769(18) 0.78554(15) 0.0162(5) Uani 1 1 d . . . . .
H1A H 0.882623 0.409498 0.768785 0.019 Uiso 1 1 calc R . . . .
H1B H 0.858926 0.305586 0.781044 0.019 Uiso 1 1 calc R . . . .
C2 C 0.81186(19) 0.38297(17) 0.87248(15) 0.0151(5) Uani 1 1 d . . . . .
H2A H 0.876222 0.389485 0.909736 0.018 Uiso 1 1 calc R . . . .
H2B H 0.797297 0.441929 0.878990 0.018 Uiso 1 1 calc R . . . .
C3 C 0.51121(18) 0.28974(16) 0.60890(14) 0.0117(4) Uani 1 1 d . . . . .
C4 C 0.60894(18) 0.33244(16) 0.58336(14) 0.0137(5) Uani 1 1 d . . . . .
C5 C 0.61340(19) 0.36127(17) 0.50740(15) 0.0156(5) Uani 1 1 d . . . . .
H5 H 0.680348 0.390587 0.492068 0.019 Uiso 1 1 calc R . . . .
C6 C 0.52304(19) 0.34808(17) 0.45449(14) 0.0154(5) Uani 1 1 d . . . . .
C7 C 0.42615(19) 0.30282(17) 0.47982(15) 0.0151(5) Uani 1 1 d . . . . .
H7 H 0.363161 0.292400 0.444023 0.018 Uiso 1 1 calc R . . . .
C8 C 0.41690(18) 0.27244(16) 0.55389(14) 0.0130(5) Uani 1 1 d . . . . .
C9 C 0.30799(19) 0.22368(17) 0.57756(15) 0.0157(5) Uani 1 1 d . . . . .
C10 C 0.2842(2) 0.2828(2) 0.65022(16) 0.0230(6) Uani 1 1 d . . . . .
H10A H 0.282517 0.340836 0.634980 0.035 Uiso 1 1 calc GR . . . .
H10B H 0.339442 0.293798 0.696028 0.035 Uiso 1 1 calc GR . . . .
H10C H 0.215402 0.251315 0.665791 0.035 Uiso 1 1 calc GR . . . .
C11 C 0.3057(2) 0.13022(19) 0.59920(18) 0.0249(6) Uani 1 1 d . . . . .
H11A H 0.236100 0.100277 0.614331 0.037 Uiso 1 1 calc GR . . . .
H11B H 0.360372 0.138314 0.644784 0.037 Uiso 1 1 calc GR . . . .
H11C H 0.319133 0.092716 0.552211 0.037 Uiso 1 1 calc GR . . . .
C12 C 0.2185(2) 0.2071(2) 0.50781(16) 0.0215(5) Uani 1 1 d . . . . .
H12A H 0.151476 0.171996 0.523568 0.032 Uiso 1 1 calc GR . . . .
H12B H 0.234078 0.173346 0.459412 0.032 Uiso 1 1 calc GR . . . .
H12C H 0.213005 0.265473 0.496030 0.032 Uiso 1 1 calc GR . . . .
C13 C 0.5315(3) 0.3797(2) 0.3732(3) 0.0178(6) Uani 0.539(8) 1 d . U P A 1
C14 C 0.5652(6) 0.4841(2) 0.3885(3) 0.039(2) Uani 0.539(8) 1 d G U P A 1
H14A H 0.514193 0.504522 0.418588 0.058 Uiso 0.539(8) 1 calc GR . P A 1
H14B H 0.567426 0.506310 0.336545 0.058 Uiso 0.539(8) 1 calc GR . P A 1
H14C H 0.635561 0.507963 0.420195 0.058 Uiso 0.539(8) 1 calc GR . P A 1
C15 C 0.4263(3) 0.3451(4) 0.3162(5) 0.0287(17) Uani 0.539(8) 1 d G U P A 1
H15A H 0.401471 0.278690 0.307410 0.043 Uiso 0.539(8) 1 calc GR . P A 1
H15B H 0.437066 0.366161 0.264144 0.043 Uiso 0.539(8) 1 calc GR . P A 1
H15C H 0.373373 0.368575 0.340723 0.043 Uiso 0.539(8) 1 calc GR . P A 1
C16 C 0.6156(3) 0.3505(4) 0.3286(3) 0.0308(15) Uani 0.539(8) 1 d G U P A 1
H16A H 0.684831 0.376375 0.361716 0.046 Uiso 0.539(8) 1 calc GR . P A 1
H16B H 0.618656 0.372287 0.276493 0.046 Uiso 0.539(8) 1 calc GR . P A 1
H16C H 0.596834 0.284158 0.319358 0.046 Uiso 0.539(8) 1 calc GR . P A 1
C13B C 0.5241(4) 0.3911(3) 0.3764(3) 0.0178(6) Uani 0.461(8) 1 d . U P A 2
C14B C 0.4826(5) 0.4736(3) 0.3866(3) 0.0284(17) Uani 0.461(8) 1 d G U P A 2
H14D H 0.410286 0.454884 0.400650 0.043 Uiso 0.461(8) 1 calc GR . P A 2
H14E H 0.482734 0.498060 0.335768 0.043 Uiso 0.461(8) 1 calc GR . P A 2
H14F H 0.528313 0.520363 0.429961 0.043 Uiso 0.461(8) 1 calc GR . P A 2
C15B C 0.4525(6) 0.3207(4) 0.3060(5) 0.035(2) Uani 0.461(8) 1 d G U P A 2
H15D H 0.478174 0.267914 0.297489 0.053 Uiso 0.461(8) 1 calc GR . P A 2
H15E H 0.453938 0.347775 0.256473 0.053 Uiso 0.461(8) 1 calc GR . P A 2
H15F H 0.379821 0.301641 0.319211 0.053 Uiso 0.461(8) 1 calc GR . P A 2
C16B C 0.6361(4) 0.4226(6) 0.3517(4) 0.046(3) Uani 0.461(8) 1 d G U P A 2
H16D H 0.680089 0.474959 0.390902 0.069 Uiso 0.461(8) 1 calc GR . P A 2
H16E H 0.632170 0.439680 0.297667 0.069 Uiso 0.461(8) 1 calc GR . P A 2
H16F H 0.667478 0.373039 0.350745 0.069 Uiso 0.461(8) 1 calc GR . P A 2
C17 C 0.80532(19) 0.47329(17) 0.64236(15) 0.0165(5) Uani 1 1 d . . . . .
C18 C 0.7829(2) 0.53555(18) 0.70011(17) 0.0219(5) Uani 1 1 d . . . . .
H18 H 0.735685 0.514902 0.737861 0.026 Uiso 1 1 calc R . . . .
C19 C 0.8299(3) 0.6282(2) 0.7022(2) 0.0316(7) Uani 1 1 d . . . . .
H19 H 0.813984 0.670620 0.741087 0.038 Uiso 1 1 calc R . . . .
C20 C 0.8995(3) 0.6587(2) 0.6482(2) 0.0382(8) Uani 1 1 d . . . . .
H20 H 0.931851 0.721970 0.650298 0.046 Uiso 1 1 calc R . . . .
C21 C 0.9221(3) 0.5975(2) 0.5912(2) 0.0390(8) Uani 1 1 d . . . . .
H21 H 0.970056 0.618777 0.554089 0.047 Uiso 1 1 calc R . . . .
C22 C 0.8752(2) 0.5047(2) 0.58738(19) 0.0268(6) Uani 1 1 d . . . . .
H22 H 0.890693 0.462863 0.547593 0.032 Uiso 1 1 calc R . . . .
C23 C 0.80848(19) 0.29284(17) 0.58261(15) 0.0153(5) Uani 1 1 d . . . . .
C24 C 0.9181(2) 0.31424(19) 0.60378(16) 0.0193(5) Uani 1 1 d . . . . .
H24 H 0.953600 0.362307 0.646838 0.023 Uiso 1 1 calc R . . . .
C25 C 0.9752(2) 0.2655(2) 0.56211(17) 0.0226(6) Uani 1 1 d . . . . .
H25 H 1.049372 0.280448 0.576697 0.027 Uiso 1 1 calc R . . . .
C26 C 0.9239(2) 0.1951(2) 0.49925(17) 0.0234(6) Uani 1 1 d . . . . .
H26 H 0.962958 0.162056 0.470633 0.028 Uiso 1 1 calc R . . . .
C27 C 0.8154(2) 0.1731(2) 0.47826(17) 0.0240(6) Uani 1 1 d . . . . .
H27 H 0.780330 0.124509 0.435538 0.029 Uiso 1 1 calc R . . . .
C28 C 0.7577(2) 0.22176(18) 0.51941(16) 0.0184(5) Uani 1 1 d . . . . .
H28 H 0.683529 0.206527 0.504409 0.022 Uiso 1 1 calc R . . . .
C29 C 0.72432(19) 0.12603(16) 0.87260(14) 0.0142(5) Uani 1 1 d . . . . .
C30 C 0.64889(18) 0.10189(16) 0.80235(14) 0.0124(4) Uani 1 1 d . . . . .
C31 C 0.63810(18) 0.01922(16) 0.74910(14) 0.0131(5) Uani 1 1 d . . . . .
C32 C 0.6988(2) -0.03479(17) 0.77160(15) 0.0157(5) Uani 1 1 d . . . . .
H32 H 0.690479 -0.090161 0.736759 0.019 Uiso 1 1 calc R . . . .
C33 C 0.7717(2) -0.01282(17) 0.84243(15) 0.0168(5) Uani 1 1 d . . . . .
C34 C 0.7834(2) 0.06853(18) 0.89213(15) 0.0170(5) Uani 1 1 d . . . . .
H34 H 0.832157 0.085850 0.940326 0.020 Uiso 1 1 calc R . . . .
C35 C 0.5622(2) -0.00755(17) 0.66934(15) 0.0160(5) Uani 1 1 d . . . . .
C36 C 0.4471(2) -0.02251(19) 0.68798(18) 0.0236(6) Uani 1 1 d . . . . .
H36A H 0.399250 -0.037963 0.637028 0.035 Uiso 1 1 calc GR . . . .
H36B H 0.441671 0.033125 0.719349 0.035 Uiso 1 1 calc GR . . . .
H36C H 0.427337 -0.072180 0.719352 0.035 Uiso 1 1 calc GR . . . .
C37 C 0.5664(2) -0.09541(19) 0.61897(17) 0.0250(6) Uani 1 1 d . . . . .
H37A H 0.638677 -0.087915 0.606332 0.038 Uiso 1 1 calc GR . . . .
H37B H 0.518043 -0.109150 0.568475 0.038 Uiso 1 1 calc GR . . . .
H37C H 0.545280 -0.145330 0.649915 0.038 Uiso 1 1 calc GR . . . .
C38 C 0.5927(2) 0.06748(18) 0.61698(15) 0.0213(5) Uani 1 1 d . . . . .
H38A H 0.664520 0.074630 0.603546 0.032 Uiso 1 1 calc GR . . . .
H38B H 0.589904 0.124739 0.647093 0.032 Uiso 1 1 calc GR . . . .
H38C H 0.542996 0.050895 0.566950 0.032 Uiso 1 1 calc GR . . . .
C39 C 0.8391(2) -0.0732(2) 0.86557(18) 0.0252(6) Uani 1 1 d . U . . .
C40 C 0.8310(4) -0.1495(3) 0.7998(3) 0.0626(14) Uani 1 1 d . U . . .
H40A H 0.878595 -0.183168 0.816230 0.094 Uiso 1 1 calc GR . . . .
H40B H 0.850911 -0.125503 0.750327 0.094 Uiso 1 1 calc GR . . . .
H40C H 0.758026 -0.190114 0.789403 0.094 Uiso 1 1 calc GR . . . .
C41 C 0.9597(3) -0.0144(3) 0.8801(2) 0.0411(8) Uani 1 1 d . U . . .
H41A H 1.003032 -0.051703 0.896502 0.062 Uiso 1 1 calc GR . . . .
H41B H 0.970246 0.037606 0.922947 0.062 Uiso 1 1 calc GR . . . .
H41C H 0.980591 0.007171 0.829924 0.062 Uiso 1 1 calc GR . . . .
C42 C 0.8122(3) -0.1034(3) 0.9461(2) 0.0475(9) Uani 1 1 d . U . . .
H42A H 0.738655 -0.142507 0.939418 0.071 Uiso 1 1 calc GR . . . .
H42B H 0.821320 -0.050035 0.987133 0.071 Uiso 1 1 calc GR . . . .
H42C H 0.859361 -0.137114 0.963432 0.071 Uiso 1 1 calc GR . . . .
C43 C 0.64273(19) 0.20697(17) 1.00762(14) 0.0144(5) Uani 1 1 d . . . . .
C44 C 0.6119(2) 0.12231(18) 1.03296(16) 0.0218(5) Uani 1 1 d . . . . .
H44 H 0.637499 0.075153 1.009924 0.026 Uiso 1 1 calc R . . . .
C45 C 0.5440(3) 0.1070(2) 1.09170(18) 0.0291(6) Uani 1 1 d . . . . .
H45 H 0.523072 0.049437 1.108638 0.035 Uiso 1 1 calc R . . . .
C46 C 0.5067(2) 0.1762(2) 1.12571(17) 0.0278(6) Uani 1 1 d . . . . .
H46 H 0.460665 0.165833 1.166109 0.033 Uiso 1 1 calc R . . . .
C47 C 0.5366(2) 0.2598(2) 1.10076(17) 0.0255(6) Uani 1 1 d . . . . .
H47 H 0.510572 0.306647 1.123817 0.031 Uiso 1 1 calc R . . . .
C48 C 0.6048(2) 0.27583(18) 1.04196(15) 0.0194(5) Uani 1 1 d . . . . .
H48 H 0.625488 0.333566 1.025289 0.023 Uiso 1 1 calc R . . . .
C49 C 0.86771(19) 0.26469(17) 0.99662(15) 0.0155(5) Uani 1 1 d . . . . .
C50 C 0.8806(2) 0.3006(2) 1.07871(16) 0.0224(6) Uani 1 1 d . . . . .
H50 H 0.820535 0.302592 1.104771 0.027 Uiso 1 1 calc R . . . .
C51 C 0.9811(2) 0.3335(2) 1.12261(18) 0.0305(7) Uani 1 1 d . . . . .
H51 H 0.989460 0.357262 1.178699 0.037 Uiso 1 1 calc R . . . .
C52 C 1.0692(2) 0.3318(2) 1.08443(18) 0.0281(6) Uani 1 1 d . . . . .
H52 H 1.137800 0.354686 1.114453 0.034 Uiso 1 1 calc R . . . .
C53 C 1.0575(2) 0.2967(2) 1.00282(18) 0.0245(6) Uani 1 1 d . . . . .
H53 H 1.117982 0.295653 0.976968 0.029 Uiso 1 1 calc R . . . .
C54 C 0.9572(2) 0.26315(19) 0.95872(16) 0.0207(5) Uani 1 1 d . . . . .
H54 H 0.949280 0.239076 0.902741 0.025 Uiso 1 1 calc R . . . .
C55 C 0.5538(2) 0.46850(17) 0.89049(16) 0.0180(5) Uani 1 1 d . . . . .
H55 H 0.540864 0.432639 0.935809 0.022 Uiso 1 1 calc R . . . .
C56 C 0.4491(2) 0.47936(19) 0.85714(18) 0.0233(6) Uani 1 1 d . . . . .
H56A H 0.460542 0.515508 0.813348 0.035 Uiso 1 1 calc GR . . . .
H56B H 0.420968 0.510110 0.900528 0.035 Uiso 1 1 calc GR . . . .
H56C H 0.398512 0.419446 0.836089 0.035 Uiso 1 1 calc GR . . . .
C57 C 0.6356(2) 0.5597(2) 0.9235(2) 0.0302(7) Uani 1 1 d . . . . .
H57A H 0.701042 0.550195 0.945828 0.045 Uiso 1 1 calc GR . . . .
H57B H 0.608384 0.592309 0.966247 0.045 Uiso 1 1 calc GR . . . .
H57C H 0.650033 0.595500 0.879629 0.045 Uiso 1 1 calc GR . . . .
C58 C 0.3735(2) 0.2023(2) 0.8954(2) 0.0331(7) Uani 1 1 d . . . . .
H58 H 0.393501 0.227046 0.954559 0.040 Uiso 1 1 calc R . . . .
C59 C 0.2735(3) 0.2209(3) 0.8708(3) 0.0476(10) Uani 1 1 d . . . . .
H59A H 0.283607 0.286063 0.884453 0.071 Uiso 1 1 calc GR . . . .
H59B H 0.217525 0.187470 0.899561 0.071 Uiso 1 1 calc GR . . . .
H59C H 0.253302 0.201510 0.812282 0.071 Uiso 1 1 calc GR . . . .
C60 C 0.3654(3) 0.1039(2) 0.8861(3) 0.0445(9) Uani 1 1 d . . . . .
H60A H 0.343809 0.076204 0.828961 0.067 Uiso 1 1 calc GR . . . .
H60B H 0.312844 0.073429 0.918898 0.067 Uiso 1 1 calc GR . . . .
H60C H 0.434386 0.097610 0.904153 0.067 Uiso 1 1 calc GR . . . .
N1 N 0.72781(15) 0.33339(14) 0.73237(12) 0.0133(4) Uani 1 1 d . . . . .
N2 N 0.72170(16) 0.31276(14) 0.89344(12) 0.0131(4) Uani 1 1 d . . . . .
O1 O 0.50658(13) 0.26634(12) 0.68183(10) 0.0142(3) Uani 1 1 d . . . . .
O2 O 0.59032(13) 0.15446(11) 0.78763(10) 0.0139(3) Uani 1 1 d . . . . .
O3 O 0.59234(14) 0.41999(12) 0.82934(11) 0.0166(4) Uani 1 1 d . . . . .
O4 O 0.45618(14) 0.24958(12) 0.85591(11) 0.0188(4) Uani 1 1 d . . . . .
P2 P 0.73834(5) 0.23132(4) 0.93708(4) 0.01224(12) Uani 1 1 d . . . . .
P1 P 0.73522(5) 0.35435(4) 0.64182(4) 0.01162(12) Uani 1 1 d . . . . .
Zr Zr 0.57915(2) 0.28818(2) 0.79800(2) 0.01107(6) Uani 1 1 d . . . . .
C61 C 0.8998(3) 0.1146(2) 0.6944(2) 0.0368(8) Uani 1 1 d . . . . .
H61A H 0.849876 0.093037 0.733255 0.044 Uiso 1 1 calc R . . . .
H61B H 0.870841 0.152813 0.662394 0.044 Uiso 1 1 calc R . . . .
Cl1 Cl 1.02309(6) 0.18079(7) 0.74872(5) 0.0442(2) Uani 1 1 d . . . . .
Cl2 Cl 0.90906(12) 0.02142(7) 0.62945(7) 0.0682(3) Uani 1 1 d . . . . .
C62 C 0.8091(4) 0.1309(3) 0.2163(2) 0.0527(10) Uani 1 1 d . . . . .
H62A H 0.738243 0.090004 0.192148 0.063 Uiso 1 1 calc R . . . .
H62B H 0.851263 0.146405 0.171395 0.063 Uiso 1 1 calc R . . . .
Cl3 Cl 0.87054(10) 0.07353(9) 0.27776(7) 0.0629(3) Uani 1 1 d . . . . .
Cl4 Cl 0.79544(8) 0.23049(6) 0.26934(6) 0.0478(2) Uani 1 1 d . . . . .
C63 C 0.8189(6) 0.5299(7) 0.2168(5) 0.137(3) Uani 1 1 d . . . . .
H63A H 0.827275 0.591466 0.245770 0.164 Uiso 1 1 calc R . . . .
H63B H 0.742660 0.495517 0.210530 0.164 Uiso 1 1 calc R . . . .
Cl5 Cl 0.88333(8) 0.48004(7) 0.27649(8) 0.0583(3) Uani 1 1 d . . . . .
Cl6 Cl 0.85434(13) 0.54020(14) 0.12173(13) 0.1122(7) Uani 1 1 d . . . . .

loop_
_atom_site_aniso_label
_atom_site_aniso_U_11
_atom_site_aniso_U_22
_atom_site_aniso_U_33
_atom_site_aniso_U_23
_atom_site_aniso_U_13
_atom_site_aniso_U_12
C1 0.0104(11) 0.0220(13) 0.0168(12) 0.0066(10) 0.0021(9) 0.0043(9)
C2 0.0124(11) 0.0160(12) 0.0155(12) 0.0043(9) 0.0002(9) 0.0020(9)
C3 0.0128(11) 0.0127(11) 0.0116(11) 0.0026(8) 0.0040(8) 0.0059(9)
C4 0.0121(11) 0.0150(11) 0.0151(11) 0.0042(9) 0.0017(9) 0.0054(9)
C5 0.0149(11) 0.0192(12) 0.0146(11) 0.0061(9) 0.0044(9) 0.0059(10)
C6 0.0171(12) 0.0184(12) 0.0119(11) 0.0029(9) 0.0026(9) 0.0069(10)
C7 0.0150(11) 0.0177(12) 0.0135(11) 0.0020(9) 0.0001(9) 0.0071(9)
C8 0.0117(11) 0.0123(11) 0.0156(11) 0.0016(9) 0.0018(9) 0.0048(9)
C9 0.0116(11) 0.0182(12) 0.0166(12) 0.0037(9) 0.0015(9) 0.0034(9)
C10 0.0172(12) 0.0341(16) 0.0190(13) 0.0027(11) 0.0059(10) 0.0096(11)
C11 0.0162(12) 0.0206(14) 0.0348(16) 0.0099(12) -0.0013(11) 0.0000(10)
C12 0.0124(11) 0.0288(14) 0.0222(13) 0.0043(11) -0.0003(10) 0.0055(10)
C13 0.0210(14) 0.0209(15) 0.0143(12) 0.0064(11) 0.0036(10) 0.0086(11)
C14 0.072(6) 0.021(3) 0.019(3) 0.008(2) -0.001(3) 0.009(3)
C15 0.024(3) 0.037(4) 0.025(4) 0.014(3) -0.002(2) 0.007(3)
C16 0.028(3) 0.055(4) 0.013(2) 0.008(3) 0.008(2) 0.015(3)
C13B 0.0210(14) 0.0209(15) 0.0143(12) 0.0064(11) 0.0036(10) 0.0086(11)
C14B 0.048(5) 0.023(3) 0.019(3) 0.006(2) 0.002(3) 0.017(3)
C15B 0.067(6) 0.025(4) 0.013(3) 0.009(3) -0.002(4) 0.013(4)
C16B 0.031(4) 0.092(8) 0.034(4) 0.044(5) 0.017(3) 0.029(4)
C17 0.0133(11) 0.0161(12) 0.0200(12) 0.0076(10) -0.0017(9) 0.0034(9)
C18 0.0207(13) 0.0196(13) 0.0248(14) 0.0037(11) -0.0043(10) 0.0072(11)
C19 0.0359(17) 0.0192(14) 0.0351(17) 0.0009(12) -0.0141(13) 0.0081(12)
C20 0.0364(18) 0.0188(15) 0.051(2) 0.0144(14) -0.0144(15) -0.0028(13)
C21 0.0325(17) 0.0332(18) 0.049(2) 0.0257(16) 0.0061(15) -0.0017(14)
C22 0.0245(14) 0.0256(15) 0.0322(16) 0.0142(12) 0.0065(12) 0.0059(12)
C23 0.0155(11) 0.0198(12) 0.0144(11) 0.0075(9) 0.0050(9) 0.0083(10)
C24 0.0153(12) 0.0256(14) 0.0183(12) 0.0057(10) 0.0038(10) 0.0068(10)
C25 0.0153(12) 0.0356(16) 0.0232(13) 0.0111(12) 0.0072(10) 0.0131(11)
C26 0.0247(14) 0.0312(15) 0.0228(13) 0.0085(11) 0.0119(11) 0.0174(12)
C27 0.0257(14) 0.0252(14) 0.0230(14) 0.0019(11) 0.0067(11) 0.0106(11)
C28 0.0157(12) 0.0213(13) 0.0193(12) 0.0041(10) 0.0035(10) 0.0065(10)
C29 0.0177(11) 0.0146(11) 0.0126(11) 0.0030(9) 0.0041(9) 0.0075(9)
C30 0.0115(10) 0.0150(11) 0.0127(11) 0.0050(9) 0.0037(8) 0.0053(9)
C31 0.0141(11) 0.0136(11) 0.0126(11) 0.0041(9) 0.0039(9) 0.0043(9)
C32 0.0195(12) 0.0140(11) 0.0151(11) 0.0028(9) 0.0039(9) 0.0070(10)
C33 0.0186(12) 0.0191(12) 0.0168(12) 0.0062(10) 0.0028(9) 0.0104(10)
C34 0.0186(12) 0.0212(13) 0.0134(11) 0.0050(10) -0.0005(9) 0.0092(10)
C35 0.0178(12) 0.0140(12) 0.0157(12) 0.0015(9) -0.0011(9) 0.0052(9)
C36 0.0159(12) 0.0219(14) 0.0295(15) 0.0012(11) -0.0025(11) 0.0031(10)
C37 0.0330(15) 0.0206(14) 0.0206(13) -0.0024(11) -0.0046(11) 0.0118(12)
C38 0.0288(14) 0.0212(13) 0.0137(12) 0.0034(10) 0.0002(10) 0.0076(11)
C39 0.0298(14) 0.0282(15) 0.0268(14) 0.0087(12) 0.0030(11) 0.0214(12)
C40 0.084(3) 0.052(2) 0.058(2) -0.024(2) -0.034(2) 0.056(2)
C41 0.0332(17) 0.042(2) 0.052(2) 0.0052(16) 0.0002(15) 0.0197(15)
C42 0.051(2) 0.052(2) 0.054(2) 0.0284(19) 0.0092(18) 0.0281(19)
C43 0.0169(11) 0.0150(12) 0.0113(11) 0.0030(9) 0.0021(9) 0.0044(9)
C44 0.0292(14) 0.0175(13) 0.0192(13) 0.0037(10) 0.0065(11) 0.0066(11)
C45 0.0393(17) 0.0221(14) 0.0243(14) 0.0085(11) 0.0105(12) 0.0033(12)
C46 0.0314(15) 0.0297(15) 0.0215(14) 0.0058(12) 0.0134(12) 0.0044(12)
C47 0.0317(15) 0.0259(14) 0.0223(14) 0.0025(11) 0.0123(12) 0.0123(12)
C48 0.0236(13) 0.0194(13) 0.0168(12) 0.0054(10) 0.0056(10) 0.0072(10)
C49 0.0159(11) 0.0157(12) 0.0155(12) 0.0045(9) -0.0005(9) 0.0057(9)
C50 0.0178(13) 0.0307(15) 0.0181(13) 0.0022(11) 0.0000(10) 0.0078(11)
C51 0.0247(15) 0.0439(18) 0.0183(14) -0.0008(12) -0.0052(11) 0.0084(13)
C52 0.0171(13) 0.0336(16) 0.0300(15) 0.0064(12) -0.0064(11) 0.0041(12)
C53 0.0173(13) 0.0293(15) 0.0299(15) 0.0103(12) 0.0035(11) 0.0094(11)
C54 0.0204(13) 0.0267(14) 0.0180(12) 0.0059(10) 0.0030(10) 0.0105(11)
C55 0.0195(12) 0.0182(12) 0.0180(12) 0.0022(10) 0.0058(10) 0.0079(10)
C56 0.0214(13) 0.0225(14) 0.0290(15) 0.0035(11) 0.0047(11) 0.0112(11)
C57 0.0268(15) 0.0250(15) 0.0347(16) -0.0062(12) 0.0033(12) 0.0065(12)
C58 0.0265(15) 0.0361(17) 0.0427(18) 0.0171(14) 0.0160(13) 0.0110(13)
C59 0.0224(16) 0.061(2) 0.074(3) 0.040(2) 0.0216(17) 0.0180(16)
C60 0.0376(19) 0.0248(16) 0.077(3) 0.0176(17) 0.0320(18) 0.0084(14)
N1 0.0100(9) 0.0176(10) 0.0128(10) 0.0045(8) 0.0014(7) 0.0041(8)
N2 0.0136(9) 0.0144(10) 0.0119(9) 0.0030(8) 0.0017(7) 0.0047(8)
O1 0.0104(8) 0.0185(9) 0.0138(8) 0.0053(7) 0.0011(6) 0.0036(7)
O2 0.0133(8) 0.0119(8) 0.0166(8) 0.0014(6) -0.0001(6) 0.0053(6)
O3 0.0185(9) 0.0147(8) 0.0190(9) 0.0033(7) 0.0060(7) 0.0078(7)
O4 0.0172(9) 0.0197(9) 0.0238(9) 0.0085(7) 0.0103(7) 0.0079(7)
P2 0.0133(3) 0.0142(3) 0.0102(3) 0.0027(2) 0.0012(2) 0.0056(2)
P1 0.0091(3) 0.0143(3) 0.0125(3) 0.0044(2) 0.0026(2) 0.0039(2)
Zr 0.01013(11) 0.01279(11) 0.01198(11) 0.00403(8) 0.00272(8) 0.00488(8)
C61 0.0259(15) 0.0400(19) 0.0411(19) 0.0165(15) 0.0021(13) 0.0010(14)
Cl1 0.0251(4) 0.0691(6) 0.0341(4) 0.0121(4) 0.0046(3) 0.0059(4)
Cl2 0.1029(10) 0.0380(5) 0.0621(7) 0.0043(5) 0.0032(6) 0.0228(6)
C62 0.076(3) 0.044(2) 0.038(2) 0.0043(17) 0.0027(19) 0.019(2)
Cl3 0.0840(8) 0.0783(8) 0.0469(6) 0.0099(5) 0.0209(5) 0.0530(7)
Cl4 0.0601(6) 0.0384(5) 0.0461(5) 0.0093(4) 0.0166(4) 0.0131(4)
C63 0.098(5) 0.249(11) 0.111(6) 0.050(6) 0.030(4) 0.112(7)
Cl5 0.0384(5) 0.0466(6) 0.0801(8) 0.0056(5) 0.0062(5) 0.0007(4)
Cl6 0.0872(10) 0.1411(15) 0.1616(17) 0.1139(14) 0.0623(11) 0.0652(11)

loop_
_atom_type_symbol
_atom_type_description
_atom_type_scat_dispersion_real
_atom_type_scat_dispersion_imag
_atom_type_scat_source
C C 0.0033 0.0016 'International Tables Vol C Tables 4.2.6.8 and 6.1.1.4'
H H 0.0000 0.0000 'International Tables Vol C Tables 4.2.6.8 and 6.1.1.4'
Cl Cl 0.1484 0.1585 'International Tables Vol C Tables 4.2.6.8 and 6.1.1.4'
N N 0.0061 0.0033 'International Tables Vol C Tables 4.2.6.8 and 6.1.1.4'
O O 0.0106 0.0060 'International Tables Vol C Tables 4.2.6.8 and 6.1.1.4'
P P 0.1023 0.0942 'International Tables Vol C Tables 4.2.6.8 and 6.1.1.4'
Zr Zr -2.9673 0.5597 'International Tables Vol C Tables 4.2.6.8 and 6.1.1.4'

loop_
_geom_angle_atom_site_label_1
_geom_angle_atom_site_label_2
_geom_angle_atom_site_label_3
_geom_angle
_geom_angle_site_symmetry_1
_geom_angle_site_symmetry_3
_geom_angle_publ_flag
H1A C1 H1B 108.4 . . ?
C2 C1 H1A 110.0 . . ?
C2 C1 H1B 110.0 . . ?
N1 C1 H1A 110.0 . . ?
N1 C1 H1B 110.0 . . ?
N1 C1 C2 108.35(19) . . ?
C1 C2 H2A 109.6 . . ?
C1 C2 H2B 109.6 . . ?
H2A C2 H2B 108.1 . . ?
N2 C2 C1 110.5(2) . . ?
N2 C2 H2A 109.6 . . ?
N2 C2 H2B 109.6 . . ?
C4 C3 C8 118.2(2) . . ?
O1 C3 C4 121.0(2) . . ?
O1 C3 C8 120.8(2) . . ?
C3 C4 P1 124.43(18) . . ?
C5 C4 C3 120.9(2) . . ?
C5 C4 P1 114.64(18) . . ?
C4 C5 H5 119.1 . . ?
C6 C5 C4 121.8(2) . . ?
C6 C5 H5 119.1 . . ?
C5 C6 C7 116.6(2) . . ?
C5 C6 C13 120.0(3) . . ?
C5 C6 C13B 122.8(3) . . ?
C7 C6 C13 123.3(3) . . ?
C7 C6 C13B 120.1(3) . . ?
C6 C7 H7 117.9 . . ?
C8 C7 C6 124.1(2) . . ?
C8 C7 H7 117.9 . . ?
C3 C8 C9 120.5(2) . . ?
C7 C8 C3 118.2(2) . . ?
C7 C8 C9 121.2(2) . . ?
C8 C9 C10 109.5(2) . . ?
C8 C9 C11 110.5(2) . . ?
C10 C9 C11 110.2(2) . . ?
C12 C9 C8 111.8(2) . . ?
C12 C9 C10 107.6(2) . . ?
C12 C9 C11 107.2(2) . . ?
C9 C10 H10A 109.5 . . ?
C9 C10 H10B 109.5 . . ?
C9 C10 H10C 109.5 . . ?
H10A C10 H10B 109.5 . . ?
H10A C10 H10C 109.5 . . ?
H10B C10 H10C 109.5 . . ?
C9 C11 H11A 109.5 . . ?
C9 C11 H11B 109.5 . . ?
C9 C11 H11C 109.5 . . ?
H11A C11 H11B 109.5 . . ?
H11A C11 H11C 109.5 . . ?
H11B C11 H11C 109.5 . . ?
C9 C12 H12A 109.5 . . ?
C9 C12 H12B 109.5 . . ?
C9 C12 H12C 109.5 . . ?
H12A C12 H12B 109.5 . . ?
H12A C12 H12C 109.5 . . ?
H12B C12 H12C 109.5 . . ?
C6 C13 C14 107.8(3) . . ?
C6 C13 C15 113.1(4) . . ?
C6 C13 C16 112.1(3) . . ?
C14 C13 C15 107.9 . . ?
C14 C13 C16 107.9 . . ?
C16 C13 C15 107.9 . . ?
C13 C14 H14A 109.5 . . ?
C13 C14 H14B 109.5 . . ?
C13 C14 H14C 109.5 . . ?
H14A C14 H14B 109.5 . . ?
H14A C14 H14C 109.5 . . ?
H14B C14 H14C 109.5 . . ?
C13 C15 H15A 109.5 . . ?
C13 C15 H15B 109.5 . . ?
C13 C15 H15C 109.5 . . ?
H15A C15 H15B 109.5 . . ?
H15A C15 H15C 109.5 . . ?
H15B C15 H15C 109.5 . . ?
C13 C16 H16A 109.5 . . ?
C13 C16 H16B 109.5 . . ?
C13 C16 H16C 109.5 . . ?
H16A C16 H16B 109.5 . . ?
H16A C16 H16C 109.5 . . ?
H16B C16 H16C 109.5 . . ?
C14B C13B C6 111.8(3) . . ?
C14B C13B C15B 107.9 . . ?
C14B C13B C16B 107.9 . . ?
C15B C13B C6 109.6(4) . . ?
C16B C13B C6 111.7(3) . . ?
C16B C13B C15B 107.9 . . ?
C13B C14B H14D 109.5 . . ?
C13B C14B H14E 109.5 . . ?
C13B C14B H14F 109.5 . . ?
H14D C14B H14E 109.5 . . ?
H14D C14B H14F 109.5 . . ?
H14E C14B H14F 109.5 . . ?
C13B C15B H15D 109.5 . . ?
C13B C15B H15E 109.5 . . ?
C13B C15B H15F 109.5 . . ?
H15D C15B H15E 109.5 . . ?
H15D C15B H15F 109.5 . . ?
H15E C15B H15F 109.5 . . ?
C13B C16B H16D 109.5 . . ?
C13B C16B H16E 109.5 . . ?
C13B C16B H16F 109.5 . . ?
H16D C16B H16E 109.5 . . ?
H16D C16B H16F 109.5 . . ?
H16E C16B H16F 109.5 . . ?
C18 C17 C22 119.5(2) . . ?
C18 C17 P1 116.2(2) . . ?
C22 C17 P1 124.2(2) . . ?
C17 C18 H18 120.1 . . ?
C19 C18 C17 119.7(3) . . ?
C19 C18 H18 120.1 . . ?
C18 C19 H19 119.7 . . ?
C20 C19 C18 120.5(3) . . ?
C20 C19 H19 119.7 . . ?
C19 C20 H20 120.0 . . ?
C21 C20 C19 119.9(3) . . ?
C21 C20 H20 120.0 . . ?
C20 C21 H21 119.7 . . ?
C20 C21 C22 120.6(3) . . ?
C22 C21 H21 119.7 . . ?
C17 C22 H22 120.1 . . ?
C21 C22 C17 119.8(3) . . ?
C21 C22 H22 120.1 . . ?
C24 C23 P1 119.19(19) . . ?
C28 C23 C24 119.0(2) . . ?
C28 C23 P1 121.75(19) . . ?
C23 C24 H24 119.8 . . ?
C25 C24 C23 120.4(3) . . ?
C25 C24 H24 119.8 . . ?
C24 C25 H25 119.9 . . ?
C26 C25 C24 120.1(2) . . ?
C26 C25 H25 119.9 . . ?
C25 C26 H26 120.1 . . ?
C27 C26 C25 119.9(2) . . ?
C27 C26 H26 120.1 . . ?
C26 C27 H27 119.8 . . ?
C26 C27 C28 120.4(3) . . ?
C28 C27 H27 119.8 . . ?
C23 C28 H28 119.9 . . ?
C27 C28 C23 120.2(2) . . ?
C27 C28 H28 119.9 . . ?
C30 C29 P2 117.16(18) . . ?
C34 C29 C30 121.2(2) . . ?
C34 C29 P2 121.57(19) . . ?
C29 C30 C31 118.1(2) . . ?
O2 C30 C29 120.2(2) . . ?
O2 C30 C31 121.7(2) . . ?
C30 C31 C35 120.3(2) . . ?
C32 C31 C30 117.9(2) . . ?
C32 C31 C35 121.7(2) . . ?
C31 C32 H32 117.8 . . ?
C31 C32 C33 124.4(2) . . ?
C33 C32 H32 117.8 . . ?
C32 C33 C39 123.5(2) . . ?
C34 C33 C32 116.9(2) . . ?
C34 C33 C39 119.6(2) . . ?
C29 C34 H34 119.4 . . ?
C33 C34 C29 121.3(2) . . ?
C33 C34 H34 119.4 . . ?
C31 C35 C36 109.8(2) . . ?
C37 C35 C31 112.3(2) . . ?
C37 C35 C36 107.7(2) . . ?
C37 C35 C38 107.2(2) . . ?
C38 C35 C31 109.8(2) . . ?
C38 C35 C36 110.1(2) . . ?
C35 C36 H36A 109.5 . . ?
C35 C36 H36B 109.5 . . ?
C35 C36 H36C 109.5 . . ?
H36A C36 H36B 109.5 . . ?
H36A C36 H36C 109.5 . . ?
H36B C36 H36C 109.5 . . ?
C35 C37 H37A 109.5 . . ?
C35 C37 H37B 109.5 . . ?
C35 C37 H37C 109.5 . . ?
H37A C37 H37B 109.5 . . ?
H37A C37 H37C 109.5 . . ?
H37B C37 H37C 109.5 . . ?
C35 C38 H38A 109.5 . . ?
C35 C38 H38B 109.5 . . ?
C35 C38 H38C 109.5 . . ?
H38A C38 H38B 109.5 . . ?
H38A C38 H38C 109.5 . . ?
H38B C38 H38C 109.5 . . ?
C33 C39 C41 108.9(2) . . ?
C40 C39 C33 112.9(2) . . ?
C40 C39 C41 105.5(3) . . ?
C40 C39 C42 113.5(3) . . ?
C42 C39 C33 109.2(2) . . ?
C42 C39 C41 106.5(3) . . ?
C39 C40 H40A 109.5 . . ?
C39 C40 H40B 109.5 . . ?
C39 C40 H40C 109.5 . . ?
H40A C40 H40B 109.5 . . ?
H40A C40 H40C 109.5 . . ?
H40B C40 H40C 109.5 . . ?
C39 C41 H41A 109.5 . . ?
C39 C41 H41B 109.5 . . ?
C39 C41 H41C 109.5 . . ?
H41A C41 H41B 109.5 . . ?
H41A C41 H41C 109.5 . . ?
H41B C41 H41C 109.5 . . ?
C39 C42 H42A 109.5 . . ?
C39 C42 H42B 109.5 . . ?
C39 C42 H42C 109.5 . . ?
H42A C42 H42B 109.5 . . ?
H42A C42 H42C 109.5 . . ?
H42B C42 H42C 109.5 . . ?
C44 C43 P2 121.11(19) . . ?
C48 C43 C44 119.4(2) . . ?
C48 C43 P2 119.30(19) . . ?
C43 C44 H44 119.9 . . ?
C45 C44 C43 120.2(3) . . ?
C45 C44 H44 119.9 . . ?
C44 C45 H45 120.0 . . ?
C44 C45 C46 120.0(3) . . ?
C46 C45 H45 120.0 . . ?
C45 C46 H46 120.0 . . ?
C47 C46 C45 120.1(3) . . ?
C47 C46 H46 120.0 . . ?
C46 C47 H47 119.8 . . ?
C46 C47 C48 120.4(3) . . ?
C48 C47 H47 119.8 . . ?
C43 C48 H48 120.0 . . ?
C47 C48 C43 119.9(2) . . ?
C47 C48 H48 120.0 . . ?
C50 C49 C54 119.3(2) . . ?
C50 C49 P2 120.31(19) . . ?
C54 C49 P2 120.13(19) . . ?
C49 C50 H50 119.9 . . ?
C51 C50 C49 120.3(3) . . ?
C51 C50 H50 119.9 . . ?
C50 C51 H51 120.0 . . ?
C52 C51 C50 120.0(3) . . ?
C52 C51 H51 120.0 . . ?
C51 C52 H52 119.8 . . ?
C53 C52 C51 120.3(3) . . ?
C53 C52 H52 119.8 . . ?
C52 C53 H53 120.0 . . ?
C52 C53 C54 120.0(3) . . ?
C54 C53 H53 120.0 . . ?
C49 C54 H54 119.9 . . ?
C53 C54 C49 120.2(3) . . ?
C53 C54 H54 119.9 . . ?
C56 C55 H55 108.3 . . ?
C57 C55 H55 108.3 . . ?
C57 C55 C56 111.6(2) . . ?
O3 C55 H55 108.3 . . ?
O3 C55 C56 109.9(2) . . ?
O3 C55 C57 110.2(2) . . ?
C55 C56 H56A 109.5 . . ?
C55 C56 H56B 109.5 . . ?
C55 C56 H56C 109.5 . . ?
H56A C56 H56B 109.5 . . ?
H56A C56 H56C 109.5 . . ?
H56B C56 H56C 109.5 . . ?
C55 C57 H57A 109.5 . . ?
C55 C57 H57B 109.5 . . ?
C55 C57 H57C 109.5 . . ?
H57A C57 H57B 109.5 . . ?
H57A C57 H57C 109.5 . . ?
H57B C57 H57C 109.5 . . ?
C59 C58 H58 106.5 . . ?
C59 C58 C60 114.7(3) . . ?
C60 C58 H58 106.5 . . ?
O4 C58 H58 106.5 . . ?
O4 C58 C59 111.3(3) . . ?
O4 C58 C60 110.7(3) . . ?
C58 C59 H59A 109.5 . . ?
C58 C59 H59B 109.5 . . ?
C58 C59 H59C 109.5 . . ?
H59A C59 H59B 109.5 . . ?
H59A C59 H59C 109.5 . . ?
H59B C59 H59C 109.5 . . ?
C58 C60 H60A 109.5 . . ?
C58 C60 H60B 109.5 . . ?
C58 C60 H60C 109.5 . . ?
H60A C60 H60B 109.5 . . ?
H60A C60 H60C 109.5 . . ?
H60B C60 H60C 109.5 . . ?
C1 N1 P1 115.72(16) . . ?
C1 N1 Zr 114.73(14) . . ?
P1 N1 Zr 129.01(11) . . ?
C2 N2 P2 121.62(16) . . ?
C2 N2 Zr 108.66(14) . . ?
P2 N2 Zr 120.62(11) . . ?
C3 O1 Zr 146.77(15) . . ?
C30 O2 Zr 147.36(15) . . ?
C55 O3 Zr 133.50(15) . . ?
C58 O4 Zr 166.37(18) . . ?
C29 P2 C43 106.92(11) . . ?
C29 P2 C49 106.79(11) . . ?
C43 P2 C49 106.34(11) . . ?
N2 P2 C29 116.83(11) . . ?
N2 P2 C43 108.29(11) . . ?
N2 P2 C49 111.11(11) . . ?
C4 P1 C17 105.87(11) . . ?
C4 P1 C23 106.77(11) . . ?
C17 P1 C23 104.51(12) . . ?
N1 P1 C4 113.69(11) . . ?
N1 P1 C17 110.80(11) . . ?
N1 P1 C23 114.45(11) . . ?
N2 Zr N1 73.89(7) . . ?
O1 Zr N1 80.87(7) . . ?
O1 Zr N2 153.69(7) . . ?
O1 Zr O2 92.67(7) . . ?
O2 Zr N1 90.65(7) . . ?
O2 Zr N2 80.49(7) . . ?
O3 Zr N1 87.85(7) . . ?
O3 Zr N2 87.05(7) . . ?
O3 Zr O1 99.46(7) . . ?
O3 Zr O2 167.37(7) . . ?
O4 Zr N1 178.42(7) . . ?
O4 Zr N2 104.57(7) . . ?
O4 Zr O1 100.62(7) . . ?
O4 Zr O2 88.74(7) . . ?
O4 Zr O3 92.43(7) . . ?
H61A C61 H61B 107.8 . . ?
Cl1 C61 H61A 109.1 . . ?
Cl1 C61 H61B 109.1 . . ?
Cl2 C61 H61A 109.1 . . ?
Cl2 C61 H61B 109.1 . . ?
Cl2 C61 Cl1 112.5(2) . . ?
H62A C62 H62B 107.8 . . ?
Cl3 C62 H62A 109.0 . . ?
Cl3 C62 H62B 109.0 . . ?
Cl3 C62 Cl4 112.9(2) . . ?
Cl4 C62 H62A 109.0 . . ?
Cl4 C62 H62B 109.0 . . ?
H63A C63 H63B 107.1 . . ?
Cl5 C63 H63A 107.7 . . ?
Cl5 C63 H63B 107.7 . . ?
Cl5 C63 Cl6 118.3(4) . . ?
Cl6 C63 H63A 107.7 . . ?
Cl6 C63 H63B 107.7 . . ?

loop_
_geom_bond_atom_site_label_1
_geom_bond_atom_site_label_2
_geom_bond_distance
_geom_bond_site_symmetry_2
_geom_bond_publ_flag
C1 H1A 0.9900 . ?
C1 H1B 0.9900 . ?
C1 C2 1.521(3) . ?
C1 N1 1.490(3) . ?
C2 H2A 0.9900 . ?
C2 H2B 0.9900 . ?
C2 N2 1.474(3) . ?
C3 C4 1.409(3) . ?
C3 C8 1.431(3) . ?
C3 O1 1.324(3) . ?
C4 C5 1.407(3) . ?
C4 P1 1.792(2) . ?
C5 H5 0.9500 . ?
C5 C6 1.382(3) . ?
C6 C7 1.409(3) . ?
C6 C13 1.513(4) . ?
C6 C13B 1.550(5) . ?
C7 H7 0.9500 . ?
C7 C8 1.390(3) . ?
C8 C9 1.541(3) . ?
C9 C10 1.543(4) . ?
C9 C11 1.543(4) . ?
C9 C12 1.538(3) . ?
C10 H10A 0.9800 . ?
C10 H10B 0.9800 . ?
C10 H10C 0.9800 . ?
C11 H11A 0.9800 . ?
C11 H11B 0.9800 . ?
C11 H11C 0.9800 . ?
C12 H12A 0.9800 . ?
C12 H12B 0.9800 . ?
C12 H12C 0.9800 . ?
C13 C14 1.5400 . ?
C13 C15 1.5403 . ?
C13 C16 1.5402 . ?
C14 H14A 0.9800 . ?
C14 H14B 0.9800 . ?
C14 H14C 0.9800 . ?
C15 H15A 0.9800 . ?
C15 H15B 0.9800 . ?
C15 H15C 0.9800 . ?
C16 H16A 0.9800 . ?
C16 H16B 0.9800 . ?
C16 H16C 0.9800 . ?
C13B C14B 1.5394 . ?
C13B C15B 1.5406 . ?
C13B C16B 1.5400 . ?
C14B H14D 0.9800 . ?
C14B H14E 0.9800 . ?
C14B H14F 0.9800 . ?
C15B H15D 0.9800 . ?
C15B H15E 0.9800 . ?
C15B H15F 0.9800 . ?
C16B H16D 0.9800 . ?
C16B H16E 0.9800 . ?
C16B H16F 0.9800 . ?
C17 C18 1.395(4) . ?
C17 C22 1.399(4) . ?
C17 P1 1.819(3) . ?
C18 H18 0.9500 . ?
C18 C19 1.394(4) . ?
C19 H19 0.9500 . ?
C19 C20 1.381(5) . ?
C20 H20 0.9500 . ?
C20 C21 1.377(5) . ?
C21 H21 0.9500 . ?
C21 C22 1.392(4) . ?
C22 H22 0.9500 . ?
C23 C24 1.404(3) . ?
C23 C28 1.396(4) . ?
C23 P1 1.823(2) . ?
C24 H24 0.9500 . ?
C24 C25 1.390(4) . ?
C25 H25 0.9500 . ?
C25 C26 1.388(4) . ?
C26 H26 0.9500 . ?
C26 C27 1.387(4) . ?
C27 H27 0.9500 . ?
C27 C28 1.392(4) . ?
C28 H28 0.9500 . ?
C29 C30 1.417(3) . ?
C29 C34 1.408(3) . ?
C29 P2 1.797(2) . ?
C30 C31 1.433(3) . ?
C30 O2 1.320(3) . ?
C31 C32 1.394(3) . ?
C31 C35 1.540(3) . ?
C32 H32 0.9500 . ?
C32 C33 1.407(3) . ?
C33 C34 1.385(4) . ?
C33 C39 1.543(3) . ?
C34 H34 0.9500 . ?
C35 C36 1.548(4) . ?
C35 C37 1.533(3) . ?
C35 C38 1.538(4) . ?
C36 H36A 0.9800 . ?
C36 H36B 0.9800 . ?
C36 H36C 0.9800 . ?
C37 H37A 0.9800 . ?
C37 H37B 0.9800 . ?
C37 H37C 0.9800 . ?
C38 H38A 0.9800 . ?
C38 H38B 0.9800 . ?
C38 H38C 0.9800 . ?
C39 C40 1.487(4) . ?
C39 C41 1.580(5) . ?
C39 C42 1.526(5) . ?
C40 H40A 0.9800 . ?
C40 H40B 0.9800 . ?
C40 H40C 0.9800 . ?
C41 H41A 0.9800 . ?
C41 H41B 0.9800 . ?
C41 H41C 0.9800 . ?
C42 H42A 0.9800 . ?
C42 H42B 0.9800 . ?
C42 H42C 0.9800 . ?
C43 C44 1.400(4) . ?
C43 C48 1.396(4) . ?
C43 P2 1.804(2) . ?
C44 H44 0.9500 . ?
C44 C45 1.390(4) . ?
C45 H45 0.9500 . ?
C45 C46 1.392(4) . ?
C46 H46 0.9500 . ?
C46 C47 1.382(4) . ?
C47 H47 0.9500 . ?
C47 C48 1.394(4) . ?
C48 H48 0.9500 . ?
C49 C50 1.394(4) . ?
C49 C54 1.402(4) . ?
C49 P2 1.815(2) . ?
C50 H50 0.9500 . ?
C50 C51 1.390(4) . ?
C51 H51 0.9500 . ?
C51 C52 1.389(4) . ?
C52 H52 0.9500 . ?
C52 C53 1.385(4) . ?
C53 H53 0.9500 . ?
C53 C54 1.390(4) . ?
C54 H54 0.9500 . ?
C55 H55 1.0000 . ?
C55 C56 1.523(4) . ?
C55 C57 1.520(4) . ?
C55 O3 1.415(3) . ?
C56 H56A 0.9800 . ?
C56 H56B 0.9800 . ?
C56 H56C 0.9800 . ?
C57 H57A 0.9800 . ?
C57 H57B 0.9800 . ?
C57 H57C 0.9800 . ?
C58 H58 1.0000 . ?
C58 C59 1.482(4) . ?
C58 C60 1.496(5) . ?
C58 O4 1.405(3) . ?
C59 H59A 0.9800 . ?
C59 H59B 0.9800 . ?
C59 H59C 0.9800 . ?
C60 H60A 0.9800 . ?
C60 H60B 0.9800 . ?
C60 H60C 0.9800 . ?
N1 P1 1.601(2) . ?
N1 Zr 2.321(2) . ?
N2 P2 1.609(2) . ?
N2 Zr 2.286(2) . ?
O1 Zr 2.0424(17) . ?
O2 Zr 2.1236(17) . ?
O3 Zr 2.0095(17) . ?
O4 Zr 1.9586(17) . ?
C61 H61A 0.9900 . ?
C61 H61B 0.9900 . ?
C61 Cl1 1.763(3) . ?
C61 Cl2 1.741(4) . ?
C62 H62A 0.9900 . ?
C62 H62B 0.9900 . ?
C62 Cl3 1.753(4) . ?
C62 Cl4 1.754(4) . ?
C63 H63A 0.9900 . ?
C63 H63B 0.9900 . ?
C63 Cl5 1.673(7) . ?
C63 Cl6 1.716(7) . ?

loop_
_geom_torsion_atom_site_label_1
_geom_torsion_atom_site_label_2
_geom_torsion_atom_site_label_3
_geom_torsion_atom_site_label_4
_geom_torsion
_geom_torsion_site_symmetry_1
_geom_torsion_site_symmetry_2
_geom_torsion_site_symmetry_3
_geom_torsion_site_symmetry_4
_geom_torsion_publ_flag
C1 C2 N2 P2 94.1(2) . . . . ?
C1 C2 N2 Zr -53.0(2) . . . . ?
C1 N1 P1 C4 -175.15(17) . . . . ?
C1 N1 P1 C17 -56.1(2) . . . . ?
C1 N1 P1 C23 61.8(2) . . . . ?
C2 C1 N1 P1 149.53(17) . . . . ?
C2 C1 N1 Zr -22.8(2) . . . . ?
C2 N2 P2 C29 -95.8(2) . . . . ?
C2 N2 P2 C43 143.54(18) . . . . ?
C2 N2 P2 C49 27.1(2) . . . . ?
C3 C4 C5 C6 -0.8(4) . . . . ?
C3 C4 P1 C17 -129.9(2) . . . . ?
C3 C4 P1 C23 119.1(2) . . . . ?
C3 C4 P1 N1 -8.0(3) . . . . ?
C3 C8 C9 C10 64.3(3) . . . . ?
C3 C8 C9 C11 -57.3(3) . . . . ?
C3 C8 C9 C12 -176.6(2) . . . . ?
C4 C3 C8 C7 -3.3(3) . . . . ?
C4 C3 C8 C9 178.4(2) . . . . ?
C4 C3 O1 Zr 23.0(4) . . . . ?
C4 C5 C6 C7 -1.1(4) . . . . ?
C4 C5 C6 C13 -179.7(3) . . . . ?
C4 C5 C6 C13B 170.8(3) . . . . ?
C5 C4 P1 C17 50.3(2) . . . . ?
C5 C4 P1 C23 -60.6(2) . . . . ?
C5 C4 P1 N1 172.18(18) . . . . ?
C5 C6 C7 C8 0.8(4) . . . . ?
C5 C6 C13 C14 -70.9(3) . . . . ?
C5 C6 C13 C15 169.9(3) . . . . ?
C5 C6 C13 C16 47.7(4) . . . . ?
C5 C6 C13B C14B -103.0(4) . . . . ?
C5 C6 C13B C15B 137.5(3) . . . . ?
C5 C6 C13B C16B 18.1(4) . . . . ?
C6 C7 C8 C3 1.4(4) . . . . ?
C6 C7 C8 C9 179.8(2) . . . . ?
C7 C6 C13 C14 110.6(3) . . . . ?
C7 C6 C13 C15 -8.6(4) . . . . ?
C7 C6 C13 C16 -130.8(3) . . . . ?
C7 C6 C13B C14B 68.7(5) . . . . ?
C7 C6 C13B C15B -50.8(4) . . . . ?
C7 C6 C13B C16B -170.3(4) . . . . ?
C7 C8 C9 C10 -114.0(3) . . . . ?
C7 C8 C9 C11 124.4(2) . . . . ?
C7 C8 C9 C12 5.1(3) . . . . ?
C8 C3 C4 C5 3.0(3) . . . . ?
C8 C3 C4 P1 -176.75(18) . . . . ?
C8 C3 O1 Zr -156.9(2) . . . . ?
C13 C6 C7 C8 179.3(3) . . . . ?
C13B C6 C7 C8 -171.4(3) . . . . ?
C17 C18 C19 C20 -0.8(4) . . . . ?
C18 C17 C22 C21 0.4(4) . . . . ?
C18 C17 P1 C4 83.3(2) . . . . ?
C18 C17 P1 C23 -164.14(19) . . . . ?
C18 C17 P1 N1 -40.4(2) . . . . ?
C18 C19 C20 C21 0.6(5) . . . . ?
C19 C20 C21 C22 0.0(5) . . . . ?
C20 C21 C22 C17 -0.5(5) . . . . ?
C22 C17 C18 C19 0.2(4) . . . . ?
C22 C17 P1 C4 -94.1(2) . . . . ?
C22 C17 P1 C23 18.5(3) . . . . ?
C22 C17 P1 N1 142.2(2) . . . . ?
C23 C24 C25 C26 -0.1(4) . . . . ?
C24 C23 C28 C27 0.0(4) . . . . ?
C24 C23 P1 C4 164.8(2) . . . . ?
C24 C23 P1 C17 52.9(2) . . . . ?
C24 C23 P1 N1 -68.5(2) . . . . ?
C24 C25 C26 C27 -0.3(4) . . . . ?
C25 C26 C27 C28 0.6(4) . . . . ?
C26 C27 C28 C23 -0.4(4) . . . . ?
C28 C23 C24 C25 0.3(4) . . . . ?
C28 C23 P1 C4 -18.6(2) . . . . ?
C28 C23 P1 C17 -130.5(2) . . . . ?
C28 C23 P1 N1 108.1(2) . . . . ?
C29 C30 C31 C32 3.1(3) . . . . ?
C29 C30 C31 C35 -176.4(2) . . . . ?
C29 C30 O2 Zr 32.3(4) . . . . ?
C30 C29 C34 C33 1.5(4) . . . . ?
C30 C29 P2 C43 87.6(2) . . . . ?
C30 C29 P2 C49 -158.84(18) . . . . ?
C30 C29 P2 N2 -33.8(2) . . . . ?
C30 C31 C32 C33 -1.3(4) . . . . ?
C30 C31 C35 C36 -63.3(3) . . . . ?
C30 C31 C35 C37 176.9(2) . . . . ?
C30 C31 C35 C38 57.8(3) . . . . ?
C31 C30 O2 Zr -148.3(2) . . . . ?
C31 C32 C33 C34 -0.5(4) . . . . ?
C31 C32 C33 C39 -179.2(2) . . . . ?
C32 C31 C35 C36 117.3(3) . . . . ?
C32 C31 C35 C37 -2.5(3) . . . . ?
C32 C31 C35 C38 -121.6(2) . . . . ?
C32 C33 C34 C29 0.4(4) . . . . ?
C32 C33 C39 C40 8.5(4) . . . . ?
C32 C33 C39 C41 125.3(3) . . . . ?
C32 C33 C39 C42 -118.8(3) . . . . ?
C34 C29 C30 C31 -3.2(3) . . . . ?
C34 C29 C30 O2 176.3(2) . . . . ?
C34 C29 P2 C43 -90.5(2) . . . . ?
C34 C29 P2 C49 23.0(2) . . . . ?
C34 C29 P2 N2 148.1(2) . . . . ?
C34 C33 C39 C40 -170.2(3) . . . . ?
C34 C33 C39 C41 -53.4(3) . . . . ?
C34 C33 C39 C42 62.5(4) . . . . ?
C35 C31 C32 C33 178.1(2) . . . . ?
C39 C33 C34 C29 179.2(2) . . . . ?
C43 C44 C45 C46 -0.2(4) . . . . ?
C44 C43 C48 C47 -0.2(4) . . . . ?
C44 C43 P2 C29 30.5(2) . . . . ?
C44 C43 P2 C49 -83.3(2) . . . . ?
C44 C43 P2 N2 157.2(2) . . . . ?
C44 C45 C46 C47 0.4(5) . . . . ?
C45 C46 C47 C48 -0.5(5) . . . . ?
C46 C47 C48 C43 0.4(4) . . . . ?
C48 C43 C44 C45 0.1(4) . . . . ?
C48 C43 P2 C29 -154.2(2) . . . . ?
C48 C43 P2 C49 91.9(2) . . . . ?
C48 C43 P2 N2 -27.5(2) . . . . ?
C49 C50 C51 C52 0.8(5) . . . . ?
C50 C49 C54 C53 0.3(4) . . . . ?
C50 C49 P2 C29 -138.6(2) . . . . ?
C50 C49 P2 C43 -24.6(2) . . . . ?
C50 C49 P2 N2 93.0(2) . . . . ?
C50 C51 C52 C53 -0.4(5) . . . . ?
C51 C52 C53 C54 0.0(5) . . . . ?
C52 C53 C54 C49 0.1(4) . . . . ?
C54 C49 C50 C51 -0.7(4) . . . . ?
C54 C49 P2 C29 47.9(2) . . . . ?
C54 C49 P2 C43 161.8(2) . . . . ?
C54 C49 P2 N2 -80.5(2) . . . . ?
C56 C55 O3 Zr -93.7(3) . . . . ?
C57 C55 O3 Zr 142.9(2) . . . . ?
C59 C58 O4 Zr -137.4(7) . . . . ?
C60 C58 O4 Zr -8.6(10) . . . . ?
N1 C1 C2 N2 49.9(3) . . . . ?
O1 C3 C4 C5 -176.9(2) . . . . ?
O1 C3 C4 P1 3.4(3) . . . . ?
O1 C3 C8 C7 176.6(2) . . . . ?
O1 C3 C8 C9 -1.7(3) . . . . ?
O2 C30 C31 C32 -176.4(2) . . . . ?
O2 C30 C31 C35 4.2(3) . . . . ?
P2 C29 C30 C31 178.61(17) . . . . ?
P2 C29 C30 O2 -1.9(3) . . . . ?
P2 C29 C34 C33 179.6(2) . . . . ?
P2 C43 C44 C45 175.3(2) . . . . ?
P2 C43 C48 C47 -175.5(2) . . . . ?
P2 C49 C50 C51 -174.3(2) . . . . ?
P2 C49 C54 C53 173.9(2) . . . . ?
P1 C4 C5 C6 179.0(2) . . . . ?
P1 C17 C18 C19 -177.3(2) . . . . ?
P1 C17 C22 C21 177.7(2) . . . . ?
P1 C23 C24 C25 176.9(2) . . . . ?
P1 C23 C28 C27 -176.6(2) . . . . ?
Zr N1 P1 C4 -4.11(19) . . . . ?
Zr N1 P1 C17 114.98(15) . . . . ?
Zr N1 P1 C23 -127.17(14) . . . . ?
Zr N2 P2 C29 47.47(16) . . . . ?
Zr N2 P2 C43 -73.24(14) . . . . ?
Zr N2 P2 C49 170.32(11) . . . . ?
